data_7062002
loop_
_publ_author_name
'Hulushe, Siya T.'
'Malan, Frederick P.'
'Hosten, Eric C.'
'Lobb, Kevin A.'
'Khanye, Setshaba D.'
'Watkins, Gareth M.'

_publ_section_title
;
 Photo-and thermoresponsive N-salicylideneaniline derivatives: solid-state
 studies and structural aspects
;
_journal_name_full 'New Journal of Chemistry'
_journal_paper_doi 10.1039/D1NJ03056F
_journal_year 2022
_chemical_compound_source Synthesised
_chemical_formula_moiety 'C13 H10 N2 O4'
_chemical_formula_sum 'C13 H10 N2 O4'
_chemical_formula_weight 258.23
_chemical_name_common 5-nitrosalicylaldehyde-o-aminophenol
_chemical_name_systematic 2-((E)-(2-hydroxyphenyliminio)methyl)-4-nitrophenolate
_space_group_crystal_system monoclinic
_space_group_IT_number 14
_space_group_name_Hall '-P 2yn'
_space_group_name_H-M_alt 'P 1 21/n 1'
_atom_sites_solution_hydrogens mixed
_atom_sites_solution_primary dual
_atom_sites_solution_secondary difmap
_audit_creation_method SHELXL-2016/6
_audit_update_record
;
2022-07-18 deposited with the CCDC.	2022-10-24 downloaded from the CCDC.
;
_cell_angle_alpha 90
_cell_angle_beta 93.769(5)
_cell_angle_gamma 90
_cell_formula_units_Z 4
_cell_length_a 6.3334(9)
_cell_length_b 23.683(3)
_cell_length_c 7.8211(10)
_cell_measurement_reflns_used 2736
_cell_measurement_temperature 298(2)
_cell_measurement_theta_max 19.85
_cell_measurement_theta_min 3.34
_cell_volume 1170.6(3)
_computing_cell_refinement 'Bruker SAINT'
_computing_data_collection 'Bruker APEX4'
_computing_data_reduction 'Bruker SAINT'
_computing_molecular_graphics 'Bruker SHELXTL'
_computing_publication_material 'Bruker SHELXTL'
_computing_structure_refinement 'SHELXL-2016/6 (Sheldrick, 2016)'
_computing_structure_solution 'SHELXT 2014/5 (Sheldrick, 2014)'
_diffrn_ambient_temperature 298(2)
_diffrn_detector_area_resol_mean 7.89
_diffrn_measured_fraction_theta_full 0.987
_diffrn_measured_fraction_theta_max 0.967
_diffrn_measurement_device_type 'Bruker APEX-IV CCD'
_diffrn_measurement_method '\f and \w scans'
_diffrn_radiation_monochromator graphite
_diffrn_radiation_probe x-ray
_diffrn_radiation_type MoK\a
_diffrn_radiation_wavelength 0.71073
_diffrn_reflns_av_R_equivalents 0.1021
_diffrn_reflns_av_unetI/netI 0.0281
_diffrn_reflns_Laue_measured_fraction_full 0.997
_diffrn_reflns_Laue_measured_fraction_max 0.967
_diffrn_reflns_limit_h_max 6
_diffrn_reflns_limit_h_min -6
_diffrn_reflns_limit_k_max 24
_diffrn_reflns_limit_k_min -24
_diffrn_reflns_limit_l_max 7
_diffrn_reflns_limit_l_min -7
_diffrn_reflns_number 23657
_diffrn_reflns_point_group_measured_fraction_full 0.997
_diffrn_reflns_point_group_measured_fraction_max 0.967
_diffrn_reflns_theta_full 21.308
_diffrn_reflns_theta_max 21.308
_diffrn_reflns_theta_min 2.748
_diffrn_source 'rotating-anode X-ray tube'
_exptl_absorpt_coefficient_mu 0.111
_exptl_absorpt_correction_T_max 0.7446
_exptl_absorpt_correction_T_min 0.6490
_exptl_absorpt_correction_type multi-scan
_exptl_absorpt_process_details 'SADABS-2016/2 (Bruker AXS)'
_exptl_crystal_colour orange
_exptl_crystal_density_diffrn 1.465
_exptl_crystal_density_method 'Not measured'
_exptl_crystal_description plate
_exptl_crystal_F_000 536
_exptl_crystal_recrystallization_method 'slow evaporation from ethanol'
_exptl_crystal_size_max 0.781
_exptl_crystal_size_mid 0.279
_exptl_crystal_size_min 0.116
_refine_diff_density_max 0.333
_refine_diff_density_min -0.223
_refine_diff_density_rms 0.065
_refine_ls_extinction_method none
_refine_ls_goodness_of_fit_ref 1.198
_refine_ls_hydrogen_treatment mixed
_refine_ls_matrix_type full
_refine_ls_number_parameters 182
_refine_ls_number_reflns 1186
_refine_ls_number_restraints 0
_refine_ls_restrained_S_all 1.198
_refine_ls_R_factor_all 0.1486
_refine_ls_R_factor_gt 0.0885
_refine_ls_shift/su_max 0.000
_refine_ls_shift/su_mean 0.000
_refine_ls_structure_factor_coef Fsqd
_refine_ls_weighting_details 'w=1/[\s^2^(Fo^2^)+(0.1924P)^2^+1.2649P] where P=(Fo^2^+2Fc^2^)/3'
_refine_ls_weighting_scheme calc
_refine_ls_wR_factor_gt 0.2445
_refine_ls_wR_factor_ref 0.3586
_reflns_Friedel_coverage 0.000
_reflns_number_gt 696
_reflns_number_total 1186
_reflns_threshold_expression 'I > 2\s(I)'
_cod_data_source_file d1nj03056f3.cif
_cod_data_source_block SOLVE_1A_a
_cod_original_sg_symbol_H-M 'P 21/n'
_cod_database_code 7062002
_shelx_space_group_comment
;
The symmetry employed for this shelxl refinement is uniquely defined
by the following loop, which should always be used as a source of
symmetry information in preference to the above space-group names.
They are only intended as comments.
;
_shelx_estimated_absorpt_t_min 0.918
_shelx_estimated_absorpt_t_max 0.987

loop_
_space_group_symop_operation_xyz
'x, y, z'
'-x+1/2, y+1/2, -z+1/2'
'-x, -y, -z'
'x-1/2, -y-1/2, z-1/2'

loop_
_atom_site_label
_atom_site_type_symbol
_atom_site_fract_x
_atom_site_fract_y
_atom_site_fract_z
_atom_site_U_iso_or_equiv
_atom_site_adp_type
_atom_site_occupancy
_atom_site_site_symmetry_order
_atom_site_calc_flag
_atom_site_refinement_flags_posn
_atom_site_refinement_flags_adp
_atom_site_refinement_flags_occupancy
_atom_site_disorder_assembly
_atom_site_disorder_group
O1 O 0.7381(10) 0.5593(3) 0.1642(8) 0.109(3) Uani 1 1 d . . . . .
O4 O 0.9726(11) 0.4339(3) 0.0519(9) 0.110(3) Uani 1 1 d . . . . .
O3 O -0.0836(11) 0.5837(3) 0.5483(9) 0.117(4) Uani 1 1 d . . . . .
O2 O -0.0139(11) 0.6712(3) 0.5015(9) 0.125(4) Uani 1 1 d . . . . .
N1 N 0.6209(11) 0.4550(3) 0.1865(8) 0.087(3) Uani 1 1 d . . . . .
N2 N 0.0249(13) 0.6203(4) 0.4882(10) 0.102(4) Uani 1 1 d . . . . .
C15 C 0.2112(13) 0.6048(4) 0.4012(10) 0.085(3) Uani 1 1 d . . . . .
C17 C 0.4204(14) 0.5331(4) 0.2867(10) 0.088(4) Uani 1 1 d . . . . .
C21 C 0.6650(14) 0.3974(4) 0.1518(10) 0.088(4) Uani 1 1 d . . . . .
C22 C 0.8567(14) 0.3870(4) 0.0775(11) 0.088(4) Uani 1 1 d . . . . .
C16 C 0.2409(14) 0.5495(4) 0.3679(10) 0.092(4) Uani 1 1 d . . . . .
H16 H 0.142875 0.522726 0.398736 0.111 Uiso 1 1 calc R U . . .
C12 C 0.5730(15) 0.5744(4) 0.2381(11) 0.093(4) Uani 1 1 d . . . . .
C1 C 0.4566(14) 0.4734(4) 0.2559(11) 0.096(4) Uani 1 1 d . . . . .
H1A H 0.356183 0.447480 0.287935 0.116 Uiso 1 1 calc R U . . .
C26 C 0.5378(16) 0.3535(4) 0.1873(12) 0.102(4) Uani 1 1 d . . . . .
H26 H 0.412341 0.360100 0.239464 0.122 Uiso 1 1 calc R U . . .
C14 C 0.3556(16) 0.6458(4) 0.3543(11) 0.102(4) Uani 1 1 d . . . . .
H14 H 0.330808 0.683546 0.378432 0.122 Uiso 1 1 calc R U . . .
C13 C 0.5294(15) 0.6314(4) 0.2749(12) 0.103(4) Uani 1 1 d . . . . .
H13 H 0.622415 0.659371 0.243667 0.124 Uiso 1 1 calc R U . . .
C23 C 0.9077(17) 0.3325(5) 0.0385(12) 0.105(4) Uani 1 1 d . . . . .
H23 H 1.034694 0.325126 -0.010477 0.126 Uiso 1 1 calc R U . . .
C24 C 0.7771(17) 0.2894(4) 0.0699(13) 0.116(4) Uani 1 1 d . . . . .
H24 H 0.812284 0.252807 0.039246 0.139 Uiso 1 1 calc R U . . .
C25 C 0.5939(18) 0.2993(4) 0.1463(13) 0.122(4) Uani 1 1 d . . . . .
H25 H 0.506087 0.269297 0.170855 0.147 Uiso 1 1 calc R U . . .
H1 H 0.756(16) 0.494(4) 0.140(11) 0.14(3) Uiso 1 1 d . . . . .
H4 H 1.090(17) 0.426(5) -0.010(13) 0.14(4) Uiso 1 1 d . . . . .

loop_
_atom_site_aniso_label
_atom_site_aniso_U_11
_atom_site_aniso_U_22
_atom_site_aniso_U_33
_atom_site_aniso_U_23
_atom_site_aniso_U_13
_atom_site_aniso_U_12
O1 0.106(5) 0.098(5) 0.128(6) -0.003(4) 0.043(4) -0.002(3)
O4 0.105(5) 0.103(5) 0.126(6) -0.006(3) 0.049(4) -0.013(4)
O3 0.105(5) 0.116(6) 0.134(6) 0.010(4) 0.039(4) -0.007(4)
O2 0.119(6) 0.097(6) 0.162(7) 0.006(4) 0.043(4) 0.020(4)
N1 0.083(5) 0.091(6) 0.090(6) -0.004(4) 0.025(4) 0.002(4)
N2 0.102(6) 0.096(7) 0.109(7) -0.002(5) 0.017(5) 0.003(5)
C15 0.084(6) 0.086(7) 0.086(6) 0.008(5) 0.021(5) -0.001(5)
C17 0.089(7) 0.088(7) 0.090(6) 0.007(5) 0.018(5) -0.014(5)
C21 0.096(7) 0.078(7) 0.093(7) 0.008(5) 0.022(5) -0.014(5)
C22 0.086(7) 0.094(7) 0.086(6) -0.002(5) 0.023(5) -0.008(5)
C16 0.082(6) 0.097(8) 0.101(7) 0.008(5) 0.029(5) -0.013(5)
C12 0.087(7) 0.103(8) 0.092(7) 0.002(5) 0.018(5) 0.000(5)
C1 0.093(7) 0.096(7) 0.103(7) 0.003(5) 0.027(5) -0.015(5)
C26 0.113(7) 0.083(7) 0.110(7) 0.003(5) 0.019(6) 0.003(6)
C14 0.105(7) 0.092(7) 0.110(8) 0.008(5) 0.022(6) -0.003(6)
C13 0.099(7) 0.102(8) 0.112(8) 0.002(5) 0.022(6) -0.009(6)
C23 0.103(7) 0.099(8) 0.116(8) -0.008(6) 0.024(6) 0.004(6)
C24 0.127(9) 0.083(7) 0.140(9) -0.005(6) 0.032(7) -0.004(7)
C25 0.128(9) 0.092(8) 0.151(10) 0.005(6) 0.037(7) -0.019(6)

loop_
_atom_type_symbol
_atom_type_description
_atom_type_scat_dispersion_real
_atom_type_scat_dispersion_imag
_atom_type_scat_source
C C 0.0033 0.0016 'International Tables Vol C Tables 4.2.6.8 and 6.1.1.4'
H H 0.0000 0.0000 'International Tables Vol C Tables 4.2.6.8 and 6.1.1.4'
N N 0.0061 0.0033 'International Tables Vol C Tables 4.2.6.8 and 6.1.1.4'
O O 0.0106 0.0060 'International Tables Vol C Tables 4.2.6.8 and 6.1.1.4'

loop_
_geom_angle_atom_site_label_1
_geom_angle_atom_site_label_2
_geom_angle_atom_site_label_3
_geom_angle
_geom_angle_site_symmetry_1
_geom_angle_site_symmetry_3
_geom_angle_publ_flag
C22 O4 H4 112(7) . . ?
C1 N1 C21 125.6(8) . . ?
C1 N1 H1 116(4) . . ?
C21 N1 H1 119(4) . . ?
O3 N2 O2 122.7(9) . . ?
O3 N2 C15 119.9(8) . . ?
O2 N2 C15 117.4(9) . . ?
C16 C15 C14 121.4(8) . . ?
C16 C15 N2 117.7(9) . . ?
C14 C15 N2 120.9(9) . . ?
C16 C17 C12 120.8(9) . . ?
C16 C17 C1 119.2(8) . . ?
C12 C17 C1 119.9(9) . . ?
C26 C21 C22 119.6(9) . . ?
C26 C21 N1 124.7(8) . . ?
C22 C21 N1 115.7(8) . . ?
O4 C22 C23 127.0(9) . . ?
O4 C22 C21 114.2(8) . . ?
C23 C22 C21 118.8(9) . . ?
C15 C16 C17 119.1(8) . . ?
C15 C16 H16 120.5 . . ?
C17 C16 H16 120.5 . . ?
O1 C12 C13 122.4(9) . . ?
O1 C12 C17 120.8(9) . . ?
C13 C12 C17 116.8(9) . . ?
N1 C1 C17 122.8(8) . . ?
N1 C1 H1A 118.6 . . ?
C17 C1 H1A 118.6 . . ?
C21 C26 C25 120.1(10) . . ?
C21 C26 H26 119.9 . . ?
C25 C26 H26 119.9 . . ?
C13 C14 C15 121.0(9) . . ?
C13 C14 H14 119.5 . . ?
C15 C14 H14 119.5 . . ?
C14 C13 C12 120.9(9) . . ?
C14 C13 H13 119.5 . . ?
C12 C13 H13 119.5 . . ?
C24 C23 C22 121.1(10) . . ?
C24 C23 H23 119.4 . . ?
C22 C23 H23 119.4 . . ?
C23 C24 C25 120.1(10) . . ?
C23 C24 H24 120.0 . . ?
C25 C24 H24 120.0 . . ?
C24 C25 C26 120.3(9) . . ?
C24 C25 H25 119.9 . . ?
C26 C25 H25 119.9 . . ?

loop_
_geom_bond_atom_site_label_1
_geom_bond_atom_site_label_2
_geom_bond_distance
_geom_bond_site_symmetry_2
_geom_bond_publ_flag
O1 C12 1.278(10) . ?
O4 C22 1.353(10) . ?
O4 H4 0.93(11) . ?
O3 N2 1.220(9) . ?
O2 N2 1.236(10) . ?
N1 C1 1.282(10) . ?
N1 C21 1.423(11) . ?
N1 H1 1.32(10) . ?
N2 C15 1.448(11) . ?
C15 C16 1.351(12) . ?
C15 C14 1.399(12) . ?
C17 C16 1.393(12) . ?
C17 C12 1.443(12) . ?
C17 C1 1.455(13) . ?
C21 C26 1.354(11) . ?
C21 C22 1.402(12) . ?
C22 C23 1.369(13) . ?
C16 H16 0.9300 . ?
C12 C13 1.412(13) . ?
C1 H1A 0.9300 . ?
C26 C25 1.376(13) . ?
C26 H26 0.9300 . ?
C14 C13 1.343(12) . ?
C14 H14 0.9300 . ?
C13 H13 0.9300 . ?
C23 C24 1.346(13) . ?
C23 H23 0.9300 . ?
C24 C25 1.360(13) . ?
C24 H24 0.9300 . ?
C25 H25 0.9300 . ?

loop_
_geom_hbond_atom_site_label_D
_geom_hbond_atom_site_label_H
_geom_hbond_atom_site_label_A
_geom_hbond_distance_DH
_geom_hbond_distance_HA
_geom_hbond_distance_DA
_geom_hbond_angle_DHA
_geom_hbond_site_symmetry_A
C16 H16 O3 0.93 2.59 3.385(12) 144.3 3_566
C1 H1A O3 0.93 2.34 3.198(12) 154.1 3_566
N1 H1 O1 1.32(10) 1.56(10) 2.588(9) 127(7) .
O4 H4 O1 0.93(11) 1.71(11) 2.578(8) 154(10) 3_765
